data_7245950
loop_
_publ_author_name
'Wang, Xue-Zhi'
'Zhou, Chuang-Wei'
'Wang, Bei'
'Lai, Ya-Liang'
'Lian, Zhao-Xia'
'Liu, Yi-Tong'
'Li, Yan Yan'
'Zhou, Xiao-Ping'

_publ_section_title
;
 Chiral two-dimensional metal--organic frameworks based on Zn(salen)
 ligands: subcomponent self-assembly and circularly polarised luminescence
;
_journal_issue 3
_journal_name_full CrystEngComm
_journal_page_first 484
_journal_page_last 489
_journal_paper_doi 10.1039/D2CE01530G
_journal_volume 25
_journal_year 2023
_chemical_absolute_configuration rmad
_chemical_formula_moiety 'C30 H28 N4 O3 Zn1.5'
_chemical_formula_sum 'C30 H28 N4 O3 Zn1.5'
_chemical_formula_weight 590.62
_space_group_crystal_system orthorhombic
_space_group_IT_number 23
_space_group_name_Hall 'I 2 2'
_space_group_name_H-M_alt 'I 2 2 2'
_atom_sites_solution_hydrogens mixed
_atom_sites_solution_primary dual
_audit_creation_date 2022-12-01
_audit_creation_method
;
Olex2 1.2
(compiled 2018.05.29 svn.r3508 for OlexSys, GUI svn.r5506)
;
_audit_update_record
;
2022-11-30 deposited with the CCDC.	2022-12-05 downloaded from the CCDC.
;
_cell_angle_alpha 90
_cell_angle_beta 90
_cell_angle_gamma 90
_cell_formula_units_Z 8
_cell_length_a 14.7259(2)
_cell_length_b 17.3191(2)
_cell_length_c 30.0077(4)
_cell_measurement_reflns_used 10757
_cell_measurement_temperature 99.98(12)
_cell_measurement_theta_max 74.6680
_cell_measurement_theta_min 2.9590
_cell_volume 7653.14(17)
_computing_cell_refinement 'CrysAlisPro 1.171.39.33c (Rigaku OD, 2017)'
_computing_data_collection 'CrysAlisPro 1.171.39.33c (Rigaku OD, 2017)'
_computing_data_reduction 'CrysAlisPro 1.171.39.33c (Rigaku OD, 2017)'
_computing_molecular_graphics 'Olex2 (Dolomanov et al., 2009)'
_computing_publication_material 'Olex2 (Dolomanov et al., 2009)'
_computing_structure_refinement 'ShelXL (Sheldrick, 2015)'
_computing_structure_solution 'ShelXT (Sheldrick, 2015)'
_diffrn_ambient_environment N~2~
_diffrn_ambient_temperature 99.98(12)
_diffrn_detector 'CCD plate'
_diffrn_measured_fraction_theta_full 0.999
_diffrn_measured_fraction_theta_max 0.977
_diffrn_measurement_details
;
List of Runs (angles in degrees, time in seconds):

  # Type    Start    End  Width  t~exp~   \w     \q     \k     \f   Frames
#--------------------------------------------------------------------------
  1  \w     10.00  37.00   0.50    4.00    --    0.00  33.00-175.00   54
  2  \w    -39.00  -8.00   0.50    4.00    --    0.00 -33.00  25.00   62
  3  \w     46.00  71.00   0.50   17.00    --  102.90 -33.00  25.00   50
  4  \w     98.00 162.00   0.50   17.00    --  102.90  33.00-175.00  128
  5  \w    -17.00  34.00   0.50    4.00    --    0.00  82.00-180.00  102
  6  \w    -28.00  36.00   0.50    4.00    --    0.00  82.00  60.00  128
  7  \w    121.00 192.00   0.50   17.00    --  102.90  38.00 -90.00  142
  8  \w     15.00 125.00   0.50   17.00    --  102.90 -38.00 -60.00  220
  9  \w     14.00 127.00   0.50   17.00    --  102.90 -57.00-150.00  226
 10  \w     66.00 123.00   0.50   17.00    --  102.90 -57.00   0.00  114
 11  \w     17.00 125.00   0.50   17.00    --  102.90 -38.00-150.00  216
;
_diffrn_measurement_device 'four-circle diffractometer'
_diffrn_measurement_device_type 'XtaLAB AFC12 (RINC): Kappa single'
_diffrn_measurement_method '\w scans'
_diffrn_orient_matrix_type 'CrysAlisPro convention (1999,Acta A55,543-557)'
_diffrn_orient_matrix_UB_11 -0.0636403000
_diffrn_orient_matrix_UB_12 0.0095962000
_diffrn_orient_matrix_UB_13 0.0403756000
_diffrn_orient_matrix_UB_21 0.0726405000
_diffrn_orient_matrix_UB_22 -0.0361046000
_diffrn_orient_matrix_UB_23 0.0304600000
_diffrn_orient_matrix_UB_31 0.0401146000
_diffrn_orient_matrix_UB_32 0.0807827000
_diffrn_orient_matrix_UB_33 0.0087594000
_diffrn_radiation_monochromator mirror
_diffrn_radiation_probe x-ray
_diffrn_radiation_type CuK\a
_diffrn_radiation_wavelength 1.54178
_diffrn_reflns_av_R_equivalents 0.0313
_diffrn_reflns_av_unetI/netI 0.0362
_diffrn_reflns_Laue_measured_fraction_full 0.999
_diffrn_reflns_Laue_measured_fraction_max 0.977
_diffrn_reflns_limit_h_max 18
_diffrn_reflns_limit_h_min -18
_diffrn_reflns_limit_k_max 21
_diffrn_reflns_limit_k_min -16
_diffrn_reflns_limit_l_max 37
_diffrn_reflns_limit_l_min -36
_diffrn_reflns_number 19488
_diffrn_reflns_point_group_measured_fraction_full 0.986
_diffrn_reflns_point_group_measured_fraction_max 0.945
_diffrn_reflns_theta_full 67.679
_diffrn_reflns_theta_max 76.574
_diffrn_reflns_theta_min 2.946
_diffrn_source 'Rotating-anode X-ray tube (dual wavelength)'
_diffrn_source_type 'Rigaku (Cu) X-ray DW Source'
_exptl_absorpt_coefficient_mu 1.438
_exptl_absorpt_correction_T_max 1.00000
_exptl_absorpt_correction_T_min 0.60857
_exptl_absorpt_correction_type multi-scan
_exptl_absorpt_process_details
;
CrysAlisPro 1.171.39.33c (Rigaku Oxford Diffraction, 2017)
Empirical absorption correction using spherical harmonics,
 implemented in SCALE3 ABSPACK scaling algorithm.
;
_exptl_crystal_colour 'clear light yellow'
_exptl_crystal_colour_lustre clear
_exptl_crystal_colour_modifier light
_exptl_crystal_colour_primary yellow
_exptl_crystal_density_diffrn 1.025
_exptl_crystal_description plate
_exptl_crystal_F_000 2440
_exptl_crystal_size_max 0.2
_exptl_crystal_size_mid 0.02
_exptl_crystal_size_min 0.02
_refine_diff_density_max 0.466
_refine_diff_density_min -0.534
_refine_diff_density_rms 0.064
_refine_ls_abs_structure_details
;
 Flack x determined using 3080 quotients [(I+)-(I-)]/[(I+)+(I-)]
 (Parsons, Flack and Wagner, Acta Cryst. B69 (2013) 249-259).
;
_refine_ls_abs_structure_Flack 0.033(11)
_refine_ls_extinction_method none
_refine_ls_goodness_of_fit_ref 1.049
_refine_ls_hydrogen_treatment constr
_refine_ls_matrix_type full
_refine_ls_number_parameters 325
_refine_ls_number_reflns 7630
_refine_ls_number_restraints 45
_refine_ls_restrained_S_all 1.055
_refine_ls_R_factor_all 0.0443
_refine_ls_R_factor_gt 0.0426
_refine_ls_shift/su_max 0.001
_refine_ls_shift/su_mean 0.000
_refine_ls_structure_factor_coef Fsqd
_refine_ls_weighting_details 'w=1/[\s^2^(Fo^2^)+(0.0756P)^2^+8.2668P] where P=(Fo^2^+2Fc^2^)/3'
_refine_ls_weighting_scheme calc
_refine_ls_wR_factor_gt 0.1232
_refine_ls_wR_factor_ref 0.1251
_reflns_Friedel_coverage 0.769
_reflns_Friedel_fraction_full 0.971
_reflns_Friedel_fraction_max 0.907
_reflns_number_gt 7300
_reflns_number_total 7630
_reflns_threshold_expression 'I > 2\s(I)'
_cod_data_source_file d2ce01530g2.cif
_cod_data_source_block S-1
_cod_depositor_comments 'Adding full bibliography for 7245949--7245950.cif.'
_cod_original_formula_sum 'C30 H28 N4 O3 Zn1.50'
_cod_database_code 7245950
_shelx_shelxl_version_number 2019/2
_chemical_oxdiff_formula CHONZn
_shelx_space_group_comment
;
The symmetry employed for this shelxl refinement is uniquely defined
by the following loop, which should always be used as a source of
symmetry information in preference to the above space-group names.
They are only intended as comments.
;
_shelx_estimated_absorpt_t_max 0.972
_shelx_estimated_absorpt_t_min 0.762
_reflns_odcompleteness_completeness 99.85
_reflns_odcompleteness_iscentric 1
_reflns_odcompleteness_theta 66.97
_olex2_refinement_description
;
1. Fixed Uiso
 At 1.2 times of:
  All C(H) groups, All C(H,H) groups
 At 1.5 times of:
  All O(H,H) groups
2. Rigid bond restraints
 C4, C5, N1
 with sigma for 1-2 distances of 0.01 and sigma for 1-3 distances of 0.01
3. Uiso/Uaniso restraints and constraints
C5 \\sim N1 \\sim C4: within 1.7A with sigma of 0.04 and sigma for terminal
atoms of 0.08
Uanis(C4) \\sim Ueq, Uanis(C5) \\sim Ueq, Uanis(N1) \\sim Ueq: with sigma of
0.1 and sigma for terminal atoms of 0.2
Uanis(C1) \\sim Ueq, Uanis(N1) \\sim Ueq, Uanis(C2) \\sim Ueq: with sigma of
0.01 and sigma for terminal atoms of 0.01
4.a Rotating group:
 O3(H3a,H3b)
4.b Ternary CH refined with riding coordinates:
 C18(H18), C13(H13)
4.c Secondary CH2 refined with riding coordinates:
 C17(H17a,H17b), C14(H14a,H14b), C16(H16a,H16b), C15(H15a,H15b)
4.d Aromatic/amide H refined with riding coordinates:
 C24(H24), C12(H12), C21(H21), C11(H11), C22(H22), C19(H19), C30(H30),
 C27(H27), C28(H28), C29(H29), C8(H8), C7(H7), C2(H2), C1(H1), C5(H5), C4(H4)
4.e Fitted hexagon refined as free rotating group:
 C30(C26,C27,C28,N4,C29), C2(C1,N1,C5,C4,C3)
;
_olex2_submission_special_instructions 'No special instructions were received'
_oxdiff_exptl_absorpt_empirical_details
;
Empirical correction (ABSPACK) includes:
- Absorption correction using spherical harmonics
- Frame scaling
;
_oxdiff_exptl_absorpt_empirical_full_max 1.915
_oxdiff_exptl_absorpt_empirical_full_min 0.681

loop_
_space_group_symop_operation_xyz
'x, y, z'
'-x, -y, z'
'-x, y, -z'
'x, -y, -z'
'x+1/2, y+1/2, z+1/2'
'-x+1/2, -y+1/2, z+1/2'
'-x+1/2, y+1/2, -z+1/2'
'x+1/2, -y+1/2, -z+1/2'

loop_
_atom_site_label
_atom_site_type_symbol
_atom_site_fract_x
_atom_site_fract_y
_atom_site_fract_z
_atom_site_U_iso_or_equiv
_atom_site_adp_type
_atom_site_occupancy
_atom_site_site_symmetry_order
_atom_site_calc_flag
_atom_site_refinement_flags_posn
_atom_site_refinement_flags_adp
_atom_site_refinement_flags_occupancy
_atom_site_disorder_assembly
_atom_site_disorder_group
Zn2 Zn 0.500000 0.500000 0.72349(2) 0.03226(17) Uani 1 2 d S T P . .
Zn1 Zn 0.32940(3) 0.51264(3) 0.78830(2) 0.03410(15) Uani 1 1 d . . . . .
O2 O 0.44367(19) 0.57139(18) 0.77332(9) 0.0372(6) Uani 1 1 d . . . . .
O1 O 0.36523(19) 0.45238(16) 0.73314(10) 0.0353(6) Uani 1 1 d . . . . .
O3 O 0.5342(2) 0.4217(2) 0.67415(11) 0.0505(8) Uani 1 1 d . . . . .
H3A H 0.546274 0.373578 0.676979 0.076 Uiso 1 1 d GR . . . .
H3B H 0.539649 0.430395 0.646168 0.076 Uiso 1 1 d GR . . . .
N2 N 0.2590(3) 0.4192(2) 0.81223(12) 0.0408(8) Uani 1 1 d . . . . .
N3 N 0.3592(2) 0.5236(2) 0.85582(11) 0.0398(8) Uani 1 1 d . . . . .
C25 C 0.4776(2) 0.6262(2) 0.79834(14) 0.0334(8) Uani 1 1 d . . . . .
C24 C 0.5282(3) 0.6872(2) 0.77859(14) 0.0357(8) Uani 1 1 d . . . . .
H24 H 0.534442 0.688049 0.747755 0.043 Uiso 1 1 calc R . . . .
C10 C 0.3119(3) 0.3999(2) 0.71522(15) 0.0359(8) Uani 1 1 d . . . . .
C12 C 0.2332(3) 0.3623(2) 0.78860(17) 0.0412(9) Uani 1 1 d . . . . .
H12 H 0.200408 0.323427 0.802672 0.049 Uiso 1 1 calc R . . . .
C23 C 0.5683(3) 0.7447(3) 0.80304(15) 0.0378(9) Uani 1 1 d . . . . .
C21 C 0.5081(3) 0.6875(3) 0.86972(14) 0.0408(9) Uani 1 1 d . . . . .
H21 H 0.502146 0.687515 0.900573 0.049 Uiso 1 1 calc R . . . .
C20 C 0.4658(3) 0.6283(3) 0.84533(14) 0.0375(9) Uani 1 1 d . . . . .
C11 C 0.3132(3) 0.3874(3) 0.66921(15) 0.0426(9) Uani 1 1 d . . . . .
H11 H 0.352110 0.417229 0.651892 0.051 Uiso 1 1 calc R . . . .
C22 C 0.5579(3) 0.7454(3) 0.85005(15) 0.0416(9) Uani 1 1 d . . . . .
H22 H 0.584254 0.784151 0.867185 0.050 Uiso 1 1 calc R . . . .
C18 C 0.3202(3) 0.4623(3) 0.88375(14) 0.0419(9) Uani 1 1 d . . . . .
H18 H 0.364873 0.420583 0.886076 0.050 Uiso 1 1 calc R . . . .
C19 C 0.4167(3) 0.5707(3) 0.87140(14) 0.0393(9) Uani 1 1 d . . . . .
H19 H 0.428574 0.568500 0.901809 0.047 Uiso 1 1 calc R . . . .
C30 C 0.60447(15) 0.83077(17) 0.73799(9) 0.0422(9) Uani 1 1 d . . . . .
H30 H 0.553180 0.812124 0.723458 0.051 Uiso 1 1 calc R . . . .
C26 C 0.62500(17) 0.80541(14) 0.78077(8) 0.0365(8) Uani 1 1 d G . . . .
C27 C 0.70165(19) 0.83329(16) 0.80249(7) 0.0399(9) Uani 1 1 d G . . . .
H27 H 0.715394 0.816316 0.831111 0.048 Uiso 1 1 calc R . . . .
C28 C 0.75777(16) 0.88652(16) 0.78144(8) 0.0424(9) Uani 1 1 d G . . . .
H28 H 0.809056 0.905170 0.795972 0.051 Uiso 1 1 calc R . . . .
N4 N 0.73724(15) 0.91188(14) 0.73866(8) 0.0368(7) Uani 1 1 d G . . . .
C29 C 0.66058(17) 0.88401(16) 0.71694(7) 0.0421(9) Uani 1 1 d G . . . .
H29 H 0.646843 0.900979 0.688317 0.050 Uiso 1 1 calc R . . . .
C9 C 0.2512(3) 0.3534(3) 0.74140(16) 0.0398(9) Uani 1 1 d . . . . .
C13 C 0.2340(3) 0.4297(3) 0.85977(15) 0.0446(10) Uani 1 1 d . . . . .
H13 H 0.186018 0.468813 0.861418 0.054 Uiso 1 1 calc R . . . .
C8 C 0.1987(3) 0.2957(3) 0.72032(18) 0.0465(10) Uani 1 1 d . . . . .
H8 H 0.159815 0.265207 0.737215 0.056 Uiso 1 1 calc R . . . .
C6 C 0.2593(3) 0.3325(3) 0.64796(17) 0.0475(11) Uani 1 1 d . . . . .
C17 C 0.2931(4) 0.4862(3) 0.93065(15) 0.0546(12) Uani 1 1 d . . . . .
H17A H 0.247616 0.526630 0.929334 0.066 Uiso 1 1 calc R . . . .
H17B H 0.345640 0.506168 0.946422 0.066 Uiso 1 1 calc R . . . .
C7 C 0.2048(4) 0.2840(3) 0.67416(19) 0.0517(12) Uani 1 1 d . . . . .
H7 H 0.172551 0.243908 0.660881 0.062 Uiso 1 1 calc R . . . .
C14 C 0.2005(4) 0.3575(3) 0.88331(18) 0.0564(13) Uani 1 1 d . . . . .
H14A H 0.146331 0.338322 0.868676 0.068 Uiso 1 1 calc R . . . .
H14B H 0.246714 0.317664 0.881927 0.068 Uiso 1 1 calc R . . . .
C16 C 0.2551(5) 0.4161(4) 0.95526(17) 0.0686(17) Uani 1 1 d . . . . .
H16A H 0.303820 0.379332 0.960037 0.082 Uiso 1 1 calc R . . . .
H16B H 0.233406 0.432500 0.984281 0.082 Uiso 1 1 calc R . . . .
C15 C 0.1796(5) 0.3766(4) 0.93136(18) 0.0644(15) Uani 1 1 d . . . . .
H15A H 0.126245 0.409338 0.932321 0.077 Uiso 1 1 calc R . . . .
H15B H 0.165107 0.329098 0.946975 0.077 Uiso 1 1 calc R . . . .
C2 C 0.2189(5) 0.2588(3) 0.57873(17) 0.116(3) Uani 1 1 d . U . . .
H2 H 0.193994 0.220148 0.596418 0.140 Uiso 1 1 calc R . . . .
C1 C 0.2156(5) 0.2527(3) 0.53257(18) 0.136(4) Uani 1 1 d G U . . .
H1 H 0.188498 0.209920 0.519378 0.164 Uiso 1 1 calc R . . . .
N1 N 0.2528(5) 0.3105(4) 0.50613(11) 0.106(2) Uani 1 1 d G U . . .
C5 C 0.2933(6) 0.3744(3) 0.52585(13) 0.133(4) Uani 1 1 d G U . . .
H5 H 0.318198 0.413128 0.508163 0.160 Uiso 1 1 calc R . . . .
C4 C 0.2966(5) 0.3806(3) 0.57201(14) 0.130(5) Uani 1 1 d G U . . .
H4 H 0.323695 0.423357 0.585203 0.156 Uiso 1 1 calc R . . . .
C3 C 0.2594(4) 0.3228(3) 0.59845(11) 0.0663(15) Uani 1 1 d G . . . .

loop_
_atom_site_aniso_label
_atom_site_aniso_U_11
_atom_site_aniso_U_22
_atom_site_aniso_U_33
_atom_site_aniso_U_23
_atom_site_aniso_U_13
_atom_site_aniso_U_12
Zn2 0.0325(3) 0.0367(4) 0.0275(3) 0.000 0.000 -0.0008(3)
Zn1 0.0325(2) 0.0382(3) 0.0315(2) -0.0004(2) 0.00192(19) -0.0017(2)
O2 0.0368(14) 0.0452(16) 0.0295(14) -0.0069(12) 0.0035(11) -0.0043(12)
O1 0.0331(13) 0.0353(13) 0.0375(15) -0.0043(11) 0.0029(11) -0.0043(11)
O3 0.0504(18) 0.061(2) 0.0404(17) -0.0213(15) 0.0010(14) 0.0073(16)
N2 0.0379(18) 0.049(2) 0.0358(18) 0.0003(15) 0.0006(14) -0.0093(16)
N3 0.0377(16) 0.048(2) 0.0335(17) 0.0020(14) 0.0065(13) -0.0020(15)
C25 0.0263(18) 0.0388(19) 0.035(2) -0.0047(15) 0.0032(13) -0.0007(14)
C24 0.0328(19) 0.044(2) 0.0301(19) 0.0013(16) 0.0013(14) 0.0026(16)
C10 0.0289(18) 0.0386(19) 0.040(2) -0.0045(16) 0.0002(16) -0.0006(15)
C12 0.038(2) 0.0363(19) 0.049(2) 0.0065(19) -0.0009(19) -0.0032(16)
C23 0.035(2) 0.040(2) 0.038(2) -0.0011(17) 0.0024(16) 0.0025(16)
C21 0.042(2) 0.043(2) 0.0369(19) -0.0041(17) -0.0065(19) 0.0015(18)
C20 0.040(2) 0.040(2) 0.032(2) -0.0021(16) 0.0008(16) 0.0031(17)
C11 0.039(2) 0.048(2) 0.041(2) -0.0066(18) 0.0002(18) -0.0006(19)
C22 0.041(2) 0.046(2) 0.038(2) -0.0039(18) -0.0037(17) -0.0035(18)
C18 0.046(2) 0.048(2) 0.0313(19) 0.0043(16) 0.0008(18) 0.0004(19)
C19 0.040(2) 0.046(2) 0.0314(19) -0.0055(17) 0.0022(16) 0.0003(18)
C30 0.037(2) 0.047(2) 0.042(2) -0.0008(18) -0.0046(18) -0.0033(18)
C26 0.038(2) 0.0359(18) 0.035(2) -0.0055(16) -0.0026(17) 0.0001(15)
C27 0.042(2) 0.040(2) 0.037(2) -0.0009(17) -0.0045(17) -0.0036(17)
C28 0.045(2) 0.046(2) 0.036(2) -0.0011(18) -0.0041(18) -0.0109(18)
N4 0.0305(16) 0.0444(18) 0.0357(17) -0.0023(14) -0.0039(13) -0.0003(14)
C29 0.034(2) 0.049(2) 0.043(2) 0.0011(18) -0.0054(18) -0.0065(17)
C9 0.037(2) 0.039(2) 0.043(2) -0.0004(17) 0.0021(18) -0.0011(17)
C13 0.041(2) 0.053(3) 0.039(2) 0.0060(19) 0.0107(18) -0.008(2)
C8 0.041(2) 0.044(2) 0.054(3) 0.000(2) -0.008(2) -0.0098(18)
C6 0.043(2) 0.051(3) 0.048(3) -0.010(2) -0.012(2) -0.003(2)
C17 0.060(3) 0.067(3) 0.037(2) 0.000(2) 0.0100(19) -0.018(3)
C7 0.052(3) 0.042(2) 0.060(3) -0.007(2) -0.012(2) -0.014(2)
C14 0.052(3) 0.072(3) 0.046(3) -0.001(2) 0.008(2) -0.021(2)
C16 0.084(4) 0.087(4) 0.035(2) 0.007(3) 0.016(3) -0.025(4)
C15 0.070(4) 0.082(4) 0.041(3) 0.005(2) 0.021(2) -0.018(3)
C2 0.141(8) 0.122(7) 0.086(5) -0.040(5) -0.010(5) -0.022(6)
C1 0.155(9) 0.150(9) 0.105(7) -0.044(7) -0.002(7) -0.035(7)
N1 0.127(5) 0.121(5) 0.068(4) -0.030(4) -0.017(4) -0.013(5)
C5 0.224(13) 0.136(7) 0.040(4) -0.007(4) -0.044(6) -0.032(8)
C4 0.259(15) 0.090(5) 0.042(3) 0.001(3) -0.026(6) -0.051(7)
C3 0.066(3) 0.077(4) 0.056(3) -0.021(3) -0.007(3) -0.010(3)

loop_
_atom_type_symbol
_atom_type_description
_atom_type_scat_dispersion_real
_atom_type_scat_dispersion_imag
_atom_type_scat_source
C C 0.0181 0.0091 'International Tables Vol C Tables 4.2.6.8 and 6.1.1.4'
H H 0.0000 0.0000 'International Tables Vol C Tables 4.2.6.8 and 6.1.1.4'
N N 0.0311 0.0180 'International Tables Vol C Tables 4.2.6.8 and 6.1.1.4'
O O 0.0492 0.0322 'International Tables Vol C Tables 4.2.6.8 and 6.1.1.4'
Zn Zn -1.5491 0.6778 'International Tables Vol C Tables 4.2.6.8 and 6.1.1.4'

loop_
_geom_angle_atom_site_label_1
_geom_angle_atom_site_label_2
_geom_angle_atom_site_label_3
_geom_angle
_geom_angle_site_symmetry_1
_geom_angle_site_symmetry_3
_geom_angle_publ_flag
O2 Zn2 O2 89.76(17) 2_665 . ?
O2 Zn2 O1 92.42(11) . 2_665 ?
O2 Zn2 O1 92.42(11) 2_665 . ?
O2 Zn2 O1 76.61(11) 2_665 2_665 ?
O2 Zn2 O1 76.61(11) . . ?
O1 Zn2 O1 164.64(16) . 2_665 ?
O3 Zn2 O2 91.56(13) 2_665 . ?
O3 Zn2 O2 170.54(13) 2_665 2_665 ?
O3 Zn2 O2 91.56(13) . 2_665 ?
O3 Zn2 O2 170.54(13) . . ?
O3 Zn2 O1 93.98(12) . . ?
O3 Zn2 O1 93.98(12) 2_665 2_665 ?
O3 Zn2 O1 97.00(12) 2_665 . ?
O3 Zn2 O1 96.99(12) . 2_665 ?
O3 Zn2 O3 88.7(2) . 2_665 ?
O2 Zn1 O1 81.98(11) . . ?
O2 Zn1 N2 153.83(14) . . ?
O2 Zn1 N3 89.70(13) . . ?
O2 Zn1 N4 98.2(4) . 8_466 ?
O1 Zn1 N2 90.65(13) . . ?
O1 Zn1 N3 141.90(13) . . ?
O1 Zn1 N4 100.3(3) . 8_466 ?
N2 Zn1 N3 80.68(14) . . ?
N4 Zn1 N2 107.8(4) 8_466 . ?
N4 Zn1 N3 117.7(3) 8_466 . ?
Zn1 O2 Zn2 100.97(12) . . ?
C25 O2 Zn2 132.9(2) . . ?
C25 O2 Zn1 123.8(2) . . ?
Zn1 O1 Zn2 98.72(11) . . ?
C10 O1 Zn2 138.9(3) . . ?
C10 O1 Zn1 122.3(2) . . ?
C12 N2 Zn1 124.5(3) . . ?
C12 N2 C13 123.8(4) . . ?
C13 N2 Zn1 111.4(3) . . ?
C18 N3 Zn1 114.0(3) . . ?
C19 N3 Zn1 124.0(3) . . ?
C19 N3 C18 121.1(4) . . ?
O2 C25 C24 120.0(4) . . ?
O2 C25 C20 122.8(4) . . ?
C20 C25 C24 117.2(4) . . ?
C23 C24 C25 122.9(4) . . ?
O1 C10 C11 120.1(4) . . ?
O1 C10 C9 122.3(4) . . ?
C11 C10 C9 117.5(4) . . ?
N2 C12 C9 124.9(4) . . ?
C24 C23 C22 119.5(4) . . ?
C24 C23 C26 120.7(4) . . ?
C22 C23 C26 119.8(4) . . ?
C22 C21 C20 123.0(4) . . ?
C25 C20 C19 125.0(4) . . ?
C21 C20 C25 118.8(4) . . ?
C21 C20 C19 116.0(4) . . ?
C6 C11 C10 123.4(4) . . ?
C21 C22 C23 118.5(4) . . ?
N3 C18 C13 108.4(3) . . ?
N3 C18 C17 115.7(4) . . ?
C17 C18 C13 108.2(4) . . ?
N3 C19 C20 125.1(4) . . ?
C26 C30 C29 120.0 . . ?
C30 C26 C23 120.8(2) . . ?
C30 C26 C27 120.0 . . ?
C27 C26 C23 119.1(2) . . ?
C28 C27 C26 120.0 . . ?
N4 C28 C27 120.0 . . ?
C28 N4 Zn1 114.94(13) . 8_566 ?
C28 N4 C29 120.0 . . ?
C29 N4 Zn1 125.02(13) . 8_566 ?
N4 C29 C30 120.0 . . ?
C10 C9 C12 126.1(4) . . ?
C8 C9 C10 119.4(4) . . ?
C8 C9 C12 114.4(4) . . ?
N2 C13 C18 106.6(3) . . ?
N2 C13 C14 115.3(4) . . ?
C14 C13 C18 110.3(4) . . ?
C7 C8 C9 120.7(4) . . ?
C11 C6 C7 118.6(5) . . ?
C11 C6 C3 122.1(5) . . ?
C7 C6 C3 119.3(4) . . ?
C18 C17 C16 109.1(5) . . ?
C8 C7 C6 120.2(4) . . ?
C15 C14 C13 109.3(5) . . ?
C15 C16 C17 114.0(5) . . ?
C16 C15 C14 114.1(5) . . ?
C1 C2 C3 120.0 . . ?
N1 C1 C2 120.0 . . ?
C1 N1 C5 120.0 . . ?
N1 C5 C4 120.0 . . ?
C3 C4 C5 120.0 . . ?
C2 C3 C6 120.8(3) . . ?
C4 C3 C6 119.1(3) . . ?
C4 C3 C2 120.0 . . ?

loop_
_geom_bond_atom_site_label_1
_geom_bond_atom_site_label_2
_geom_bond_distance
_geom_bond_site_symmetry_2
_geom_bond_publ_flag
Zn2 O2 2.110(3) 2_665 ?
Zn2 O2 2.110(3) . ?
Zn2 O1 2.169(3) 2_665 ?
Zn2 O1 2.169(3) . ?
Zn2 O3 2.070(3) . ?
Zn2 O3 2.070(3) 2_665 ?
Zn1 O2 2.017(3) . ?
Zn1 O1 2.026(3) . ?
Zn1 N2 2.052(4) . ?
Zn1 N3 2.082(4) . ?
Zn1 N4 2.051(4) 8_466 ?
O2 C25 1.309(5) . ?
O1 C10 1.317(5) . ?
N2 C12 1.272(6) . ?
N2 C13 1.484(6) . ?
N3 C18 1.470(5) . ?
N3 C19 1.265(6) . ?
C25 C24 1.422(6) . ?
C25 C20 1.421(6) . ?
C24 C23 1.371(6) . ?
C10 C11 1.398(6) . ?
C10 C9 1.436(6) . ?
C12 C9 1.449(7) . ?
C23 C22 1.419(6) . ?
C23 C26 1.500(5) . ?
C21 C20 1.405(6) . ?
C21 C22 1.376(7) . ?
C20 C19 1.459(6) . ?
C11 C6 1.393(6) . ?
C18 C13 1.565(7) . ?
C18 C17 1.520(6) . ?
C30 C26 1.3900 . ?
C30 C29 1.3900 . ?
C26 C27 1.3900 . ?
C27 C28 1.3900 . ?
C28 N4 1.3900 . ?
N4 C29 1.3900 . ?
C9 C8 1.413(6) . ?
C13 C14 1.518(7) . ?
C8 C7 1.403(8) . ?
C6 C7 1.404(8) . ?
C6 C3 1.495(6) . ?
C17 C16 1.528(8) . ?
C14 C15 1.511(7) . ?
C16 C15 1.489(9) . ?
C2 C1 1.3900 . ?
C2 C3 1.3900 . ?
C1 N1 1.3900 . ?
N1 C5 1.3900 . ?
C5 C4 1.3900 . ?
C4 C3 1.3900 . ?

loop_
_smtbx_masks_void_nr
_smtbx_masks_void_average_x
_smtbx_masks_void_average_y
_smtbx_masks_void_average_z
_smtbx_masks_void_volume
_smtbx_masks_void_count_electrons
_smtbx_masks_void_content
1 -0.926 -0.503 -0.975 3297.6 926.4 ?
